data_7707941
loop_
_publ_author_name
'Attwood, Max'
'Akutsu, Hiroki'
'Martin, Lee'
'Blundell, Toby J.'
'Le Maguere, Pierre'
'Turner, Scott S.'

_publ_section_title
;
 Exceptionally high temperature spin crossover in amide-functionalised
 2,6-bis(pyrazol-1-yl)pyridine iron(ii) complex revealed by variable
 temperature Raman spectroscopy and single crystal X-ray diffraction.
;
_journal_issue 34
_journal_name_full 'Dalton transactions (Cambridge, England : 2003)'
_journal_page_first 11843
_journal_page_last 11851
_journal_paper_doi 10.1039/d1dt01743h
_journal_volume 50
_journal_year 2021
_chemical_formula_moiety '2(C12 H10 N6 O) Fe, 2(B F4)'
_chemical_formula_sum 'C24 H20 B2 F8 Fe N12 O2'
_chemical_formula_weight 737.96
_chemical_name_systematic 'bis[2,6-bis(1H-pyrazol-1-yl)pyridine-4-carboxamide]-iron bis[tetrafluoridoborate]'
_space_group_crystal_system monoclinic
_space_group_IT_number 14
_space_group_name_Hall '-P 2yn'
_space_group_name_H-M_alt 'P 1 21/n 1'
_atom_sites_solution_hydrogens geom
_atom_sites_solution_primary direct
_atom_sites_solution_secondary difmap
_audit_update_record
;
2021-07-05 deposited with the CCDC.	2021-07-28 downloaded from the CCDC.
;
_cell_angle_alpha 90.0000
_cell_angle_beta 109.620(8)
_cell_angle_gamma 90.0000
_cell_formula_units_Z 4
_cell_length_a 9.25463(17)
_cell_length_b 32.5863(6)
_cell_length_c 10.5351(2)
_cell_measurement_reflns_used 23130
_cell_measurement_temperature 290
_cell_measurement_theta_max 27.45
_cell_measurement_theta_min 1.88
_cell_volume 2992.65(18)
_computing_cell_refinement 'RAPID AUTO'
_computing_data_collection 'RAPID AUTO (Rigaku, ????)'
_computing_data_reduction 'RAPID AUTO'
_computing_molecular_graphics 'CrystalStructure 4.3'
_computing_publication_material 'CrystalStructure 4.3 (Rigaku, 2019)'
_computing_structure_refinement 'SHELXL Version 2018/3 (Sheldrick, 2008)'
_computing_structure_solution 'SIR2011 (Burla, et al., 2012)'
_diffrn_ambient_temperature 290
_diffrn_detector_area_resol_mean 10.000
_diffrn_measured_fraction_theta_full 1.000
_diffrn_measured_fraction_theta_max 1.000
_diffrn_measurement_device_type 'Rigaku R-AXIS RAPID'
_diffrn_measurement_method \w
_diffrn_radiation_type 'Mo K\a'
_diffrn_radiation_wavelength 0.71075
_diffrn_reflns_av_R_equivalents 0.0208
_diffrn_reflns_av_unetI/netI 0.0168
_diffrn_reflns_Laue_measured_fraction_full 1.000
_diffrn_reflns_Laue_measured_fraction_max 1.000
_diffrn_reflns_limit_h_max 11
_diffrn_reflns_limit_h_min -11
_diffrn_reflns_limit_k_max 42
_diffrn_reflns_limit_k_min -41
_diffrn_reflns_limit_l_max 13
_diffrn_reflns_limit_l_min -13
_diffrn_reflns_number 29045
_diffrn_reflns_point_group_measured_fraction_full 1.000
_diffrn_reflns_point_group_measured_fraction_max 1.000
_diffrn_reflns_theta_full 25.242
_diffrn_reflns_theta_max 27.444
_diffrn_reflns_theta_min 2.145
_diffrn_standards_number 0
_exptl_absorpt_coefficient_mu 0.601
_exptl_absorpt_correction_T_max 0.925
_exptl_absorpt_correction_T_min 0.853
_exptl_absorpt_correction_type multi-scan
_exptl_absorpt_process_details 'ABSCOR (Rigaku, 1995)'
_exptl_crystal_colour brown
_exptl_crystal_density_diffrn 1.638
_exptl_crystal_density_method 'not measured'
_exptl_crystal_description block
_exptl_crystal_F_000 1488.00
_exptl_crystal_preparation 'Magnetic properties'
_exptl_crystal_recrystallization_method 'Re-crystallisation from solvent: CH3NO2 and Et2O'
_exptl_crystal_size_max 0.180
_exptl_crystal_size_mid 0.180
_exptl_crystal_size_min 0.130
_refine_diff_density_max 0.35
_refine_diff_density_min -0.30
_refine_ls_extinction_method none
_refine_ls_goodness_of_fit_ref 1.033
_refine_ls_hydrogen_treatment mixed
_refine_ls_number_parameters 514
_refine_ls_number_reflns 6819
_refine_ls_number_restraints 12
_refine_ls_R_factor_all 0.0507
_refine_ls_R_factor_gt 0.0388
_refine_ls_shift/su_max 0.001
_refine_ls_structure_factor_coef Fsqd
_refine_ls_weighting_details 'w = 1/[\s^2^(Fo^2^)+(0.0440P)^2^+1.8113P] where P=(Fo^2^+2Fc^2^)/3'
_refine_ls_weighting_scheme calc
_refine_ls_wR_factor_gt 0.0908
_refine_ls_wR_factor_ref 0.0967
_reflns_Friedel_coverage 0.000
_reflns_number_gt 5627
_reflns_number_total 6819
_reflns_threshold_expression F^2^>2.0\s(F^2^)
_cod_data_source_file d1dt01743h2.cif
_cod_data_source_block M171020A
_cod_depositor_comments 'Adding full bibliography for 7707940--7707943.cif.'
_cod_original_cell_volume 2992.66(17)
_cod_database_code 7707941

loop_
_space_group_symop_id
_space_group_symop_operation_xyz
1 +X,+Y,+Z
2 1/2-X,1/2+Y,1/2-Z
3 -X,-Y,-Z
4 -1/2+X,-1/2-Y,-1/2+Z

loop_
_atom_site_label
_atom_site_type_symbol
_atom_site_fract_x
_atom_site_fract_y
_atom_site_fract_z
_atom_site_U_iso_or_equiv
_atom_site_adp_type
_atom_site_occupancy
_atom_site_site_symmetry_order
_atom_site_calc_flag
_atom_site_refinement_flags_posn
_atom_site_refinement_flags_adp
_atom_site_refinement_flags_occupancy
_atom_site_disorder_assembly
_atom_site_disorder_group
Fe1 Fe 0.77994(3) 0.12892(2) 0.71298(3) 0.02855(8) Uani 1 1 d . . . . .
B1 B 0.9297(3) 0.22653(7) 0.3438(3) 0.0608(8) Uani 1 1 d D . . . .
F11 F 0.9782(5) 0.26529(9) 0.3459(6) 0.0733(13) Uani 0.612(9) 1 d D . P A 1
F21 F 0.8925(7) 0.2114(3) 0.2180(6) 0.175(4) Uani 0.612(9) 1 d D . P A 1
F31 F 1.0461(5) 0.2040(2) 0.4290(12) 0.208(5) Uani 0.612(9) 1 d D . P A 1
F12 F 1.0417(14) 0.2541(4) 0.3985(15) 0.175(6) Uani 0.388(9) 1 d D . P A 2
F22 F 0.8522(9) 0.2381(3) 0.2125(5) 0.127(4) Uani 0.388(9) 1 d D . P A 2
F32 F 0.9976(10) 0.19141(14) 0.3313(8) 0.079(3) Uani 0.388(9) 1 d D . P A 2
F4 F 0.8127(2) 0.22230(5) 0.3939(2) 0.0763(5) Uani 1 1 d . . . . .
B2 B 0.3244(3) 0.02480(7) 0.7659(3) 0.0524(7) Uani 1 1 d D . . . .
F5 F 0.4032(2) 0.05678(5) 0.8420(2) 0.0840(5) Uani 1 1 d . . . . .
F61 F 0.3568(14) 0.0243(2) 0.6482(6) 0.105(2) Uani 0.660(17) 1 d D . P B 3
F71 F 0.3848(8) -0.01082(13) 0.8293(7) 0.0797(15) Uani 0.660(17) 1 d D . P B 3
F81 F 0.1722(5) 0.02593(19) 0.7458(12) 0.115(3) Uani 0.660(17) 1 d D . P B 3
F62 F 0.262(2) 0.0365(4) 0.6347(7) 0.094(4) Uani 0.340(17) 1 d D . P B 4
F72 F 0.3932(15) -0.0126(3) 0.783(3) 0.126(6) Uani 0.340(17) 1 d D . P B 4
F82 F 0.1963(11) 0.0184(4) 0.8001(15) 0.100(4) Uani 0.340(17) 1 d D . P B 4
O1 O 0.8979(2) 0.33549(4) 0.68497(19) 0.0547(4) Uani 1 1 d . . . . .
O2 O 0.8656(3) -0.07775(5) 0.8062(3) 0.0873(8) Uani 1 1 d . . . . .
N1 N 0.6452(3) 0.33500(6) 0.6550(3) 0.0544(6) Uani 1 1 d . . . . .
N2 N 0.78030(17) 0.18637(4) 0.68697(16) 0.0299(3) Uani 1 1 d . . . . .
N3 N 1.03548(18) 0.18064(5) 0.78822(18) 0.0360(4) Uani 1 1 d . . . . .
N4 N 1.00018(19) 0.13983(4) 0.79497(17) 0.0344(4) Uani 1 1 d . . . . .
N5 N 0.52500(19) 0.17881(4) 0.59042(17) 0.0348(4) Uani 1 1 d . . . . .
N6 N 0.56083(19) 0.13772(4) 0.61551(17) 0.0342(4) Uani 1 1 d . . . . .
N7 N 0.6371(3) -0.07015(6) 0.8311(3) 0.0786(9) Uani 1 1 d . . . . .
N8 N 0.77865(18) 0.07182(4) 0.74697(16) 0.0298(3) Uani 1 1 d . . . . .
N9 N 0.8315(2) 0.06532(4) 0.55414(17) 0.0344(4) Uani 1 1 d . . . . .
N10 N 0.82106(19) 0.10766(4) 0.55399(17) 0.0343(4) Uani 1 1 d . . . . .
N11 N 0.73159(19) 0.09144(4) 0.93437(17) 0.0334(3) Uani 1 1 d . . . . .
N12 N 0.74059(18) 0.13024(4) 0.88495(17) 0.0326(3) Uani 1 1 d . . . . .
C2 C 0.7795(3) 0.31696(6) 0.6723(2) 0.0417(5) Uani 1 1 d . . . . .
C3 C 0.7776(2) 0.27029(5) 0.6722(2) 0.0361(4) Uani 1 1 d . . . . .
C4 C 0.9166(2) 0.24986(5) 0.7284(2) 0.0371(4) Uani 1 1 d . . . . .
H4 H 1.008879 0.264081 0.761007 0.045 Uiso 1 1 calc R U . . .
C5 C 0.6410(2) 0.24846(5) 0.6202(2) 0.0358(4) Uani 1 1 d . . . . .
H5 H 0.548118 0.261858 0.579638 0.043 Uiso 1 1 calc R U . . .
C6 C 0.9116(2) 0.20747(5) 0.7338(2) 0.0329(4) Uani 1 1 d . . . . .
C7 C 0.6481(2) 0.20618(5) 0.63101(19) 0.0312(4) Uani 1 1 d . . . . .
C8 C 1.1896(2) 0.18594(7) 0.8272(3) 0.0488(5) Uani 1 1 d . . . . .
H8 H 1.240898 0.210686 0.830939 0.059 Uiso 1 1 calc R U . . .
C9 C 1.2548(3) 0.14840(7) 0.8599(3) 0.0525(6) Uani 1 1 d . . . . .
H9 H 1.359073 0.142307 0.890509 0.063 Uiso 1 1 calc R U . . .
C10 C 1.1333(2) 0.12072(6) 0.8380(2) 0.0429(5) Uani 1 1 d . . . . .
H10 H 1.144946 0.092562 0.851998 0.052 Uiso 1 1 calc R U . . .
C11 C 0.3713(2) 0.18392(7) 0.5317(2) 0.0452(5) Uani 1 1 d . . . . .
H11 H 0.319857 0.208706 0.506252 0.054 Uiso 1 1 calc R U . . .
C12 C 0.3068(3) 0.14609(7) 0.5172(3) 0.0529(6) Uani 1 1 d . . . . .
H12 H 0.203123 0.139801 0.479366 0.064 Uiso 1 1 calc R U . . .
C13 C 0.4280(2) 0.11832(6) 0.5707(2) 0.0439(5) Uani 1 1 d . . . . .
H13 H 0.416357 0.090036 0.574111 0.053 Uiso 1 1 calc R U . . .
C15 C 0.7603(3) -0.05622(6) 0.8106(3) 0.0506(6) Uani 1 1 d . . . . .
C16 C 0.7679(3) -0.01024(5) 0.7921(2) 0.0404(5) Uani 1 1 d . . . . .
C17 C 0.7993(2) 0.00314(5) 0.6787(2) 0.0392(5) Uani 1 1 d . . . . .
H17 H 0.817027 -0.015267 0.618100 0.047 Uiso 1 1 calc R U . . .
C18 C 0.7442(3) 0.01715(6) 0.8840(2) 0.0405(5) Uani 1 1 d . . . . .
H18 H 0.724186 0.008165 0.960184 0.049 Uiso 1 1 calc R U . . .
C19 C 0.8030(2) 0.04498(5) 0.6605(2) 0.0325(4) Uani 1 1 d . . . . .
C20 C 0.7519(2) 0.05850(5) 0.8568(2) 0.0316(4) Uani 1 1 d . . . . .
C21 C 0.8809(3) 0.05221(6) 0.4537(2) 0.0409(5) Uani 1 1 d . . . . .
H21 H 0.896849 0.025110 0.434103 0.049 Uiso 1 1 calc R U . . .
C22 C 0.9028(3) 0.08600(7) 0.3871(2) 0.0464(5) Uani 1 1 d . . . . .
H22 H 0.936784 0.086700 0.313446 0.056 Uiso 1 1 calc R U . . .
C23 C 0.8637(3) 0.11963(6) 0.4520(2) 0.0429(5) Uani 1 1 d . . . . .
H23 H 0.867372 0.146833 0.426533 0.051 Uiso 1 1 calc R U . . .
C24 C 0.6953(3) 0.09342(7) 1.0485(2) 0.0420(5) Uani 1 1 d . . . . .
H24 H 0.682295 0.071298 1.099387 0.050 Uiso 1 1 calc R U . . .
C25 C 0.6814(3) 0.13383(7) 1.0748(2) 0.0454(5) Uani 1 1 d . . . . .
H25 H 0.657723 0.144787 1.146904 0.054 Uiso 1 1 calc R U . . .
C26 C 0.7102(2) 0.15551(6) 0.9711(2) 0.0387(4) Uani 1 1 d . . . . .
H26 H 0.708184 0.183963 0.963751 0.046 Uiso 1 1 calc R U . . .
H1N H 0.642(3) 0.3608(9) 0.660(3) 0.066(8) Uiso 1 1 d . . . . .
H2N H 0.576(3) 0.3221(8) 0.674(2) 0.049(7) Uiso 1 1 d . . . . .
H3N H 0.559(4) -0.0533(11) 0.832(3) 0.094(11) Uiso 1 1 d . . . . .
H4N H 0.627(3) -0.0943(9) 0.840(3) 0.065(8) Uiso 1 1 d . . . . .

loop_
_atom_site_aniso_label
_atom_site_aniso_U_11
_atom_site_aniso_U_22
_atom_site_aniso_U_33
_atom_site_aniso_U_23
_atom_site_aniso_U_13
_atom_site_aniso_U_12
Fe1 0.03412(15) 0.01410(12) 0.03785(15) 0.00084(10) 0.01261(11) -0.00132(9)
B1 0.0537(17) 0.0335(12) 0.105(3) 0.0069(15) 0.0398(18) 0.0084(12)
F11 0.070(2) 0.0403(14) 0.128(4) -0.0054(16) 0.058(2) -0.0098(14)
F21 0.142(5) 0.225(8) 0.210(7) -0.162(6) 0.130(5) -0.120(5)
F31 0.061(3) 0.139(5) 0.389(12) 0.134(7) 0.031(5) 0.039(3)
F12 0.168(10) 0.130(9) 0.215(12) -0.060(8) 0.048(9) -0.079(8)
F22 0.144(6) 0.179(8) 0.081(5) 0.071(5) 0.067(4) 0.080(6)
F32 0.098(5) 0.051(3) 0.128(6) 0.025(3) 0.090(5) 0.037(3)
F4 0.0887(12) 0.0554(9) 0.1109(14) 0.0152(9) 0.0682(11) 0.0139(8)
B2 0.0582(17) 0.0327(12) 0.0646(18) -0.0022(12) 0.0185(14) -0.0005(11)
F5 0.0677(11) 0.0596(10) 0.1078(14) -0.0300(9) 0.0072(10) -0.0071(8)
F61 0.165(7) 0.085(3) 0.073(3) 0.001(2) 0.053(3) -0.039(4)
F71 0.097(3) 0.0418(19) 0.108(3) 0.031(2) 0.044(2) 0.0100(18)
F81 0.0467(18) 0.068(3) 0.202(7) -0.060(4) 0.004(3) 0.0082(18)
F62 0.135(9) 0.063(5) 0.065(4) 0.015(3) 0.008(4) -0.038(5)
F72 0.057(5) 0.062(5) 0.233(16) -0.040(6) 0.013(7) 0.022(4)
F82 0.079(6) 0.118(7) 0.122(8) 0.015(5) 0.061(6) -0.013(5)
O1 0.0652(11) 0.0207(6) 0.0872(13) -0.0009(7) 0.0377(10) -0.0080(7)
O2 0.1061(16) 0.0199(7) 0.178(2) 0.0172(10) 0.1034(17) 0.0118(9)
N1 0.0697(14) 0.0167(8) 0.0914(17) 0.0018(9) 0.0463(13) 0.0012(8)
N2 0.0345(8) 0.0168(6) 0.0390(9) 0.0019(6) 0.0133(7) -0.0008(6)
N3 0.0336(9) 0.0214(7) 0.0521(10) -0.0005(7) 0.0131(8) -0.0035(6)
N4 0.0368(9) 0.0202(7) 0.0456(10) 0.0003(6) 0.0132(7) 0.0000(6)
N5 0.0360(9) 0.0207(7) 0.0461(10) 0.0020(6) 0.0117(7) 0.0004(6)
N6 0.0386(9) 0.0188(7) 0.0441(9) 0.0015(6) 0.0124(7) -0.0031(6)
N7 0.0820(18) 0.0210(9) 0.160(3) 0.0130(13) 0.0765(19) 0.0033(10)
N8 0.0365(8) 0.0163(6) 0.0389(9) 0.0009(6) 0.0156(7) -0.0006(6)
N9 0.0471(10) 0.0197(7) 0.0404(9) 0.0001(6) 0.0197(8) -0.0016(6)
N10 0.0442(9) 0.0192(7) 0.0409(9) 0.0027(6) 0.0161(8) -0.0026(6)
N11 0.0424(9) 0.0196(7) 0.0419(9) 0.0006(6) 0.0190(8) 0.0000(6)
N12 0.0370(8) 0.0178(6) 0.0429(9) -0.0004(6) 0.0131(7) 0.0004(6)
C2 0.0641(14) 0.0170(8) 0.0524(12) 0.0008(8) 0.0306(11) -0.0013(9)
C3 0.0517(12) 0.0169(8) 0.0463(11) 0.0013(7) 0.0253(10) -0.0012(8)
C4 0.0450(11) 0.0204(8) 0.0494(12) -0.0032(8) 0.0203(10) -0.0077(8)
C5 0.0447(11) 0.0202(8) 0.0452(11) 0.0033(8) 0.0187(9) 0.0048(7)
C6 0.0367(10) 0.0214(8) 0.0418(10) -0.0007(7) 0.0148(8) -0.0028(7)
C7 0.0369(10) 0.0205(8) 0.0376(10) 0.0010(7) 0.0141(8) -0.0013(7)
C8 0.0364(11) 0.0415(11) 0.0672(15) -0.0032(11) 0.0157(11) -0.0091(9)
C9 0.0352(12) 0.0502(13) 0.0686(16) -0.0023(12) 0.0130(11) 0.0037(10)
C10 0.0415(12) 0.0324(10) 0.0530(13) 0.0004(9) 0.0136(10) 0.0073(8)
C11 0.0360(11) 0.0376(11) 0.0583(14) 0.0052(10) 0.0109(10) 0.0039(9)
C12 0.0353(11) 0.0477(13) 0.0682(16) 0.0032(12) 0.0074(11) -0.0069(10)
C13 0.0416(12) 0.0309(10) 0.0549(13) 0.0005(9) 0.0104(10) -0.0101(8)
C15 0.0755(16) 0.0176(9) 0.0763(17) 0.0053(9) 0.0486(14) 0.0031(9)
C16 0.0516(12) 0.0171(8) 0.0603(14) 0.0042(8) 0.0290(11) 0.0021(8)
C17 0.0542(12) 0.0175(8) 0.0542(13) -0.0026(8) 0.0292(11) -0.0006(8)
C18 0.0563(13) 0.0214(8) 0.0528(13) 0.0076(8) 0.0301(11) 0.0022(8)
C19 0.0397(10) 0.0216(8) 0.0390(10) 0.0004(7) 0.0171(8) -0.0019(7)
C20 0.0382(10) 0.0203(8) 0.0401(10) 0.0006(7) 0.0182(8) 0.0007(7)
C21 0.0497(12) 0.0351(10) 0.0417(11) -0.0049(9) 0.0204(10) 0.0009(9)
C22 0.0551(14) 0.0471(12) 0.0420(12) 0.0021(10) 0.0227(11) -0.0028(10)
C23 0.0536(13) 0.0332(10) 0.0442(12) 0.0079(9) 0.0194(10) -0.0055(9)
C24 0.0519(13) 0.0391(11) 0.0401(11) -0.0008(9) 0.0221(10) -0.0016(9)
C25 0.0524(13) 0.0429(12) 0.0443(12) -0.0100(9) 0.0206(10) 0.0022(10)
C26 0.0404(11) 0.0266(9) 0.0484(12) -0.0072(8) 0.0141(9) 0.0023(8)

loop_
_atom_type_symbol
_atom_type_description
_atom_type_scat_dispersion_real
_atom_type_scat_dispersion_imag
_atom_type_scat_source
C C 0.0033 0.0016
;
International Tables for Crystallography
(Vol. C, Tables 4.2.6.8 and 6.1.1.4)
;
H H 0.0000 0.0000
;
International Tables for Crystallography
(Vol. C, Table 6.1.1.4)
;
B B 0.0013 0.0007
;
International Tables for Crystallography
(Vol. C, Tables 4.2.6.8 and 6.1.1.4)
;
F F 0.0171 0.0103
;
International Tables for Crystallography
(Vol. C, Tables 4.2.6.8 and 6.1.1.4)
;
Fe Fe 0.3463 0.8444
;
International Tables for Crystallography
(Vol. C, Tables 4.2.6.8 and 6.1.1.4)
;
O O 0.0106 0.0060
;
International Tables for Crystallography
(Vol. C, Tables 4.2.6.8 and 6.1.1.4)
;
N N 0.0061 0.0033
;
International Tables for Crystallography
(Vol. C, Tables 4.2.6.8 and 6.1.1.4)
;

loop_
_geom_angle_atom_site_label_1
_geom_angle_atom_site_label_2
_geom_angle_atom_site_label_3
_geom_angle
_geom_angle_site_symmetry_1
_geom_angle_site_symmetry_3
_geom_angle_publ_flag
N2 Fe1 N8 177.33(7) . . ?
N2 Fe1 N4 80.35(6) . . ?
N8 Fe1 N4 99.57(7) . . ?
N2 Fe1 N6 80.30(6) . . ?
N8 Fe1 N6 99.86(6) . . ?
N4 Fe1 N6 160.53(6) . . ?
N2 Fe1 N10 102.43(6) . . ?
N8 Fe1 N10 80.22(6) . . ?
N4 Fe1 N10 88.24(7) . . ?
N6 Fe1 N10 93.86(7) . . ?
N2 Fe1 N12 97.00(6) . . ?
N8 Fe1 N12 80.35(6) . . ?
N4 Fe1 N12 94.41(7) . . ?
N6 Fe1 N12 90.02(7) . . ?
N10 Fe1 N12 160.56(6) . . ?
F11 B1 F21 109.5(4) . . ?
F32 B1 F12 107.1(7) . . ?
F32 B1 F4 114.5(3) . . ?
F11 B1 F4 113.3(3) . . ?
F21 B1 F4 111.8(3) . . ?
F12 B1 F4 120.0(6) . . ?
F11 B1 F31 108.2(4) . . ?
F21 B1 F31 109.6(6) . . ?
F4 B1 F31 104.2(4) . . ?
F32 B1 F22 103.8(5) . . ?
F12 B1 F22 108.2(8) . . ?
F4 B1 F22 101.7(4) . . ?
F72 B2 F62 113.9(8) . . ?
F81 B2 F71 109.5(5) . . ?
F72 B2 F82 103.8(9) . . ?
F62 B2 F82 101.5(8) . . ?
F81 B2 F5 113.2(3) . . ?
F72 B2 F5 118.2(7) . . ?
F62 B2 F5 110.2(4) . . ?
F71 B2 F5 108.1(4) . . ?
F82 B2 F5 107.5(6) . . ?
F81 B2 F61 113.1(4) . . ?
F71 B2 F61 104.8(5) . . ?
F5 B2 F61 107.7(3) . . ?
C2 N1 H1N 119(2) . . ?
C2 N1 H2N 119.6(17) . . ?
H1N N1 H2N 116(3) . . ?
C7 N2 C6 119.96(15) . . ?
C7 N2 Fe1 119.83(12) . . ?
C6 N2 Fe1 120.02(12) . . ?
C8 N3 N4 110.55(16) . . ?
C8 N3 C6 132.59(17) . . ?
N4 N3 C6 116.60(15) . . ?
C10 N4 N3 105.28(16) . . ?
C10 N4 Fe1 141.21(14) . . ?
N3 N4 Fe1 112.45(12) . . ?
C11 N5 N6 110.68(16) . . ?
C11 N5 C7 133.13(16) . . ?
N6 N5 C7 116.18(15) . . ?
C13 N6 N5 105.09(16) . . ?
C13 N6 Fe1 142.33(14) . . ?
N5 N6 Fe1 112.37(11) . . ?
C15 N7 H3N 122(2) . . ?
C15 N7 H4N 120(2) . . ?
H3N N7 H4N 118(3) . . ?
C20 N8 C19 120.08(15) . . ?
C20 N8 Fe1 119.86(12) . . ?
C19 N8 Fe1 120.05(12) . . ?
C21 N9 N10 110.82(15) . . ?
C21 N9 C19 132.74(16) . . ?
N10 N9 C19 116.18(15) . . ?
C23 N10 N9 104.79(16) . . ?
C23 N10 Fe1 141.76(14) . . ?
N9 N10 Fe1 112.61(12) . . ?
C24 N11 N12 110.83(16) . . ?
C24 N11 C20 132.62(16) . . ?
N12 N11 C20 116.44(15) . . ?
C26 N12 N11 104.91(16) . . ?
C26 N12 Fe1 142.54(14) . . ?
N11 N12 Fe1 112.41(11) . . ?
O1 C2 N1 124.05(18) . . ?
O1 C2 C3 120.37(19) . . ?
N1 C2 C3 115.56(19) . . ?
C4 C3 C5 120.68(17) . . ?
C4 C3 C2 117.98(18) . . ?
C5 C3 C2 121.33(18) . . ?
C6 C4 C3 117.14(18) . . ?
C6 C4 H4 121.4 . . ?
C3 C4 H4 121.4 . . ?
C7 C5 C3 117.68(18) . . ?
C7 C5 H5 121.2 . . ?
C3 C5 H5 121.2 . . ?
N2 C6 C4 122.43(18) . . ?
N2 C6 N3 110.32(15) . . ?
C4 C6 N3 127.25(18) . . ?
N2 C7 C5 122.07(17) . . ?
N2 C7 N5 111.06(15) . . ?
C5 C7 N5 126.85(18) . . ?
N3 C8 C9 107.19(19) . . ?
N3 C8 H8 126.4 . . ?
C9 C8 H8 126.4 . . ?
C8 C9 C10 105.9(2) . . ?
C8 C9 H9 127.0 . . ?
C10 C9 H9 127.0 . . ?
N4 C10 C9 111.05(19) . . ?
N4 C10 H10 124.5 . . ?
C9 C10 H10 124.5 . . ?
C12 C11 N5 107.09(19) . . ?
C12 C11 H11 126.5 . . ?
N5 C11 H11 126.5 . . ?
C11 C12 C13 106.2(2) . . ?
C11 C12 H12 126.9 . . ?
C13 C12 H12 126.9 . . ?
N6 C13 C12 110.94(18) . . ?
N6 C13 H13 124.5 . . ?
C12 C13 H13 124.5 . . ?
O2 C15 N7 124.0(2) . . ?
O2 C15 C16 119.6(2) . . ?
N7 C15 C16 116.4(2) . . ?
C18 C16 C17 121.67(17) . . ?
C18 C16 C15 121.39(19) . . ?
C17 C16 C15 116.94(18) . . ?
C19 C17 C16 116.86(18) . . ?
C19 C17 H17 121.6 . . ?
C16 C17 H17 121.6 . . ?
C20 C18 C16 116.80(18) . . ?
C20 C18 H18 121.6 . . ?
C16 C18 H18 121.6 . . ?
N8 C19 C17 122.33(18) . . ?
N8 C19 N9 110.84(15) . . ?
C17 C19 N9 126.83(17) . . ?
N8 C20 C18 122.23(17) . . ?
N8 C20 N11 110.93(15) . . ?
C18 C20 N11 126.83(18) . . ?
N9 C21 C22 107.23(18) . . ?
N9 C21 H21 126.4 . . ?
C22 C21 H21 126.4 . . ?
C21 C22 C23 105.92(19) . . ?
C21 C22 H22 127.0 . . ?
C23 C22 H22 127.0 . . ?
N10 C23 C22 111.24(18) . . ?
N10 C23 H23 124.4 . . ?
C22 C23 H23 124.4 . . ?
N11 C24 C25 107.18(19) . . ?
N11 C24 H24 126.4 . . ?
C25 C24 H24 126.4 . . ?
C24 C25 C26 105.92(19) . . ?
C24 C25 H25 127.0 . . ?
C26 C25 H25 127.0 . . ?
N12 C26 C25 111.15(17) . . ?
N12 C26 H26 124.4 . . ?
C25 C26 H26 124.4 . . ?

loop_
_geom_bond_atom_site_label_1
_geom_bond_atom_site_label_2
_geom_bond_distance
_geom_bond_site_symmetry_2
_geom_bond_publ_flag
Fe1 N2 1.8922(14) . ?
Fe1 N8 1.8955(14) . ?
Fe1 N4 1.9608(17) . ?
Fe1 N6 1.9622(17) . ?
Fe1 N10 1.9643(17) . ?
Fe1 N12 1.9647(17) . ?
B1 F32 1.333(4) . ?
B1 F11 1.338(3) . ?
B1 F21 1.346(4) . ?
B1 F12 1.347(5) . ?
B1 F4 1.361(3) . ?
B1 F31 1.363(4) . ?
B1 F22 1.380(4) . ?
B2 F81 1.352(4) . ?
B2 F72 1.360(5) . ?
B2 F62 1.361(4) . ?
B2 F71 1.362(4) . ?
B2 F82 1.366(5) . ?
B2 F5 1.367(3) . ?
B2 F61 1.370(4) . ?
O1 C2 1.219(3) . ?
O2 C15 1.215(3) . ?
N1 C2 1.331(3) . ?
N1 H1N 0.84(3) . ?
N1 H2N 0.84(3) . ?
N2 C7 1.333(2) . ?
N2 C6 1.338(2) . ?
N3 C8 1.356(3) . ?
N3 N4 1.377(2) . ?
N3 C6 1.402(2) . ?
N4 C10 1.318(3) . ?
N5 C11 1.358(3) . ?
N5 N6 1.383(2) . ?
N5 C7 1.397(2) . ?
N6 C13 1.320(3) . ?
N7 C15 1.310(3) . ?
N7 H3N 0.91(4) . ?
N7 H4N 0.80(3) . ?
N8 C20 1.334(2) . ?
N8 C19 1.336(2) . ?
N9 C21 1.355(3) . ?
N9 N10 1.383(2) . ?
N9 C19 1.401(2) . ?
N10 C23 1.322(3) . ?
N11 C24 1.354(3) . ?
N11 N12 1.380(2) . ?
N11 C20 1.400(2) . ?
N12 C26 1.324(2) . ?
C2 C3 1.521(2) . ?
C3 C4 1.392(3) . ?
C3 C5 1.393(3) . ?
C4 C6 1.384(2) . ?
C4 H4 0.9300 . ?
C5 C7 1.382(2) . ?
C5 H5 0.9300 . ?
C8 C9 1.357(3) . ?
C8 H8 0.9300 . ?
C9 C10 1.399(3) . ?
C9 H9 0.9300 . ?
C10 H10 0.9300 . ?
C11 C12 1.355(3) . ?
C11 H11 0.9300 . ?
C12 C13 1.404(3) . ?
C12 H12 0.9300 . ?
C13 H13 0.9300 . ?
C15 C16 1.515(3) . ?
C16 C18 1.387(3) . ?
C16 C17 1.390(3) . ?
C17 C19 1.379(2) . ?
C17 H17 0.9300 . ?
C18 C20 1.384(2) . ?
C18 H18 0.9300 . ?
C21 C22 1.357(3) . ?
C21 H21 0.9300 . ?
C22 C23 1.402(3) . ?
C22 H22 0.9300 . ?
C23 H23 0.9300 . ?
C24 C25 1.360(3) . ?
C24 H24 0.9300 . ?
C25 C26 1.399(3) . ?
C25 H25 0.9300 . ?
C26 H26 0.9300 . ?

loop_
_geom_hbond_atom_site_label_D
_geom_hbond_atom_site_label_H
_geom_hbond_atom_site_label_A
_geom_hbond_site_symmetry_D
_geom_hbond_site_symmetry_H
_geom_hbond_site_symmetry_A
_geom_hbond_distance_DA
_geom_hbond_distance_DH
_geom_hbond_distance_HA
_geom_hbond_angle_DHA
_geom_hbond_publ_flag
N1 H1N O2 . . 2_656 2.879(3) 0.84(3) 2.04(3) 174(3) no
N1 H2N F32 . . 4_566 2.786(10) 0.84(3) 2.07(3) 143(2) no
N7 H3N F72 . . . 2.845(12) 0.91(4) 1.96(4) 164(4) no

loop_
_geom_torsion_atom_site_label_1
_geom_torsion_atom_site_label_2
_geom_torsion_atom_site_label_3
_geom_torsion_atom_site_label_4
_geom_torsion
_geom_torsion_site_symmetry_1
_geom_torsion_site_symmetry_2
_geom_torsion_site_symmetry_3
_geom_torsion_site_symmetry_4
_geom_torsion_publ_flag
N4 Fe1 N2 C7 -177.32(16) . . . . ?
N6 Fe1 N2 C7 4.82(15) . . . . ?
N10 Fe1 N2 C7 96.66(15) . . . . ?
N12 Fe1 N2 C7 -84.01(15) . . . . ?
N4 Fe1 N2 C6 -2.32(15) . . . . ?
N6 Fe1 N2 C6 179.81(16) . . . . ?
N10 Fe1 N2 C6 -88.34(15) . . . . ?
N12 Fe1 N2 C6 90.99(15) . . . . ?
C8 N3 N4 C10 0.0(2) . . . . ?
C6 N3 N4 C10 174.82(18) . . . . ?
C8 N3 N4 Fe1 -170.87(15) . . . . ?
C6 N3 N4 Fe1 4.0(2) . . . . ?
C11 N5 N6 C13 0.4(2) . . . . ?
C7 N5 N6 C13 179.21(18) . . . . ?
C11 N5 N6 Fe1 -175.59(14) . . . . ?
C7 N5 N6 Fe1 3.2(2) . . . . ?
N4 Fe1 N8 C20 94.16(15) . . . . ?
N6 Fe1 N8 C20 -87.06(15) . . . . ?
N10 Fe1 N8 C20 -179.32(16) . . . . ?
N12 Fe1 N8 C20 1.27(15) . . . . ?
N4 Fe1 N8 C19 -86.47(16) . . . . ?
N6 Fe1 N8 C19 92.31(15) . . . . ?
N10 Fe1 N8 C19 0.05(15) . . . . ?
N12 Fe1 N8 C19 -179.36(16) . . . . ?
C21 N9 N10 C23 0.4(2) . . . . ?
C19 N9 N10 C23 175.32(18) . . . . ?
C21 N9 N10 Fe1 -171.42(14) . . . . ?
C19 N9 N10 Fe1 3.5(2) . . . . ?
C24 N11 N12 C26 0.4(2) . . . . ?
C20 N11 N12 C26 176.93(17) . . . . ?
C24 N11 N12 Fe1 -176.32(14) . . . . ?
C20 N11 N12 Fe1 0.3(2) . . . . ?
O1 C2 C3 C4 20.2(3) . . . . ?
N1 C2 C3 C4 -161.3(2) . . . . ?
O1 C2 C3 C5 -161.2(2) . . . . ?
N1 C2 C3 C5 17.4(3) . . . . ?
C5 C3 C4 C6 -1.9(3) . . . . ?
C2 C3 C4 C6 176.72(18) . . . . ?
C4 C3 C5 C7 2.3(3) . . . . ?
C2 C3 C5 C7 -176.33(18) . . . . ?
C7 N2 C6 C4 1.0(3) . . . . ?
Fe1 N2 C6 C4 -174.02(15) . . . . ?
C7 N2 C6 N3 179.90(17) . . . . ?
Fe1 N2 C6 N3 4.9(2) . . . . ?
C3 C4 C6 N2 0.3(3) . . . . ?
C3 C4 C6 N3 -178.45(19) . . . . ?
C8 N3 C6 N2 167.8(2) . . . . ?
N4 N3 C6 N2 -5.6(2) . . . . ?
C8 N3 C6 C4 -13.3(4) . . . . ?
N4 N3 C6 C4 173.24(19) . . . . ?
C6 N2 C7 C5 -0.6(3) . . . . ?
Fe1 N2 C7 C5 174.40(15) . . . . ?
C6 N2 C7 N5 -179.24(17) . . . . ?
Fe1 N2 C7 N5 -4.2(2) . . . . ?
C3 C5 C7 N2 -1.0(3) . . . . ?
C3 C5 C7 N5 177.41(19) . . . . ?
C11 N5 C7 N2 178.9(2) . . . . ?
N6 N5 C7 N2 0.4(2) . . . . ?
C11 N5 C7 C5 0.3(4) . . . . ?
N6 N5 C7 C5 -178.14(19) . . . . ?
N4 N3 C8 C9 -0.2(3) . . . . ?
C6 N3 C8 C9 -173.9(2) . . . . ?
N3 C8 C9 C10 0.3(3) . . . . ?
N3 N4 C10 C9 0.2(3) . . . . ?
Fe1 N4 C10 C9 166.61(19) . . . . ?
C8 C9 C10 N4 -0.3(3) . . . . ?
N6 N5 C11 C12 -0.6(3) . . . . ?
C7 N5 C11 C12 -179.1(2) . . . . ?
N5 C11 C12 C13 0.5(3) . . . . ?
N5 N6 C13 C12 -0.1(3) . . . . ?
Fe1 N6 C13 C12 173.89(19) . . . . ?
C11 C12 C13 N6 -0.3(3) . . . . ?
O2 C15 C16 C18 -128.1(3) . . . . ?
N7 C15 C16 C18 51.8(4) . . . . ?
O2 C15 C16 C17 52.0(4) . . . . ?
N7 C15 C16 C17 -128.1(3) . . . . ?
C18 C16 C17 C19 -1.2(3) . . . . ?
C15 C16 C17 C19 178.7(2) . . . . ?
C17 C16 C18 C20 0.6(3) . . . . ?
C15 C16 C18 C20 -179.3(2) . . . . ?
C20 N8 C19 C17 1.1(3) . . . . ?
Fe1 N8 C19 C17 -178.28(16) . . . . ?
C20 N8 C19 N9 -178.86(17) . . . . ?
Fe1 N8 C19 N9 1.8(2) . . . . ?
C16 C17 C19 N8 0.4(3) . . . . ?
C16 C17 C19 N9 -179.7(2) . . . . ?
C21 N9 C19 N8 170.1(2) . . . . ?
N10 N9 C19 N8 -3.4(2) . . . . ?
C21 N9 C19 C17 -9.8(4) . . . . ?
N10 N9 C19 C17 176.7(2) . . . . ?
C19 N8 C20 C18 -1.7(3) . . . . ?
Fe1 N8 C20 C18 177.63(16) . . . . ?
C19 N8 C20 N11 179.20(17) . . . . ?
Fe1 N8 C20 N11 -1.4(2) . . . . ?
C16 C18 C20 N8 0.9(3) . . . . ?
C16 C18 C20 N11 179.8(2) . . . . ?
C24 N11 C20 N8 176.3(2) . . . . ?
N12 N11 C20 N8 0.7(2) . . . . ?
C24 N11 C20 C18 -2.7(4) . . . . ?
N12 N11 C20 C18 -178.31(19) . . . . ?
N10 N9 C21 C22 -0.1(2) . . . . ?
C19 N9 C21 C22 -173.9(2) . . . . ?
N9 C21 C22 C23 -0.2(3) . . . . ?
N9 N10 C23 C22 -0.5(2) . . . . ?
Fe1 N10 C23 C22 167.21(18) . . . . ?
C21 C22 C23 N10 0.5(3) . . . . ?
N12 N11 C24 C25 -0.4(2) . . . . ?
C20 N11 C24 C25 -176.3(2) . . . . ?
N11 C24 C25 C26 0.3(3) . . . . ?
N11 N12 C26 C25 -0.1(2) . . . . ?
Fe1 N12 C26 C25 174.80(18) . . . . ?
C24 C25 C26 N12 -0.1(3) . . . . ?
